data_4309639
loop_
_publ_author_name
'Jian Fan'
'Brian E. Hanson'

_publ_section_title
;
Novel Zinc Phosphate Topologies Defined by Organic Ligands
;
_journal_name_full 'Inorganic Chemistry'
_journal_page_first 6998
_journal_page_last 7008
_journal_paper_doi 10.1021/ic050314t
_journal_volume 44
_journal_year 2005
_chemical_formula_moiety 'C18 H15 N2 O4 P Zn'
_chemical_formula_sum 'C18 H15 N2 O4 P Zn'
_chemical_formula_weight 419.66
_chemical_name_systematic
; 
 ? 
;
_space_group_IT_number 14
_symmetry_cell_setting monoclinic
_symmetry_space_group_name_Hall '-P 2ybc'
_symmetry_space_group_name_H-M 'P 1 21/c 1'
_atom_sites_solution_hydrogens geom
_atom_sites_solution_primary direct
_atom_sites_solution_secondary difmap
_audit_creation_method SHELXL-97
_cell_angle_alpha 90.00
_cell_angle_beta 95.485(9)
_cell_angle_gamma 90.00
_cell_formula_units_Z 4
_cell_length_a 19.715(3)
_cell_length_b 8.4865(10)
_cell_length_c 9.9938(10)
_cell_measurement_reflns_used 4387
_cell_measurement_temperature 100(2)
_cell_measurement_theta_max 27.38
_cell_measurement_theta_min 2.69
_cell_volume 1664.4(4)
_computing_cell_refinement 'CrysAlis (Oxford Diffraction)'
_computing_data_collection 'CrysAlis (Oxford Diffraction)'
_computing_data_reduction 'CrysAlis (Oxford Diffraction)'
_computing_molecular_graphics 'Bruker SHELXTL'
_computing_publication_material 'Bruker SHELXTL'
_computing_structure_refinement 'SHELXL-97 (Sheldrick, 1997)'
_computing_structure_solution 'SHELXS-97 (Sheldrick, 1990)'
_diffrn_ambient_temperature 100(2)
_diffrn_detector CCD
_diffrn_detector_type 'Oxford Diffraction Sapphire 2 CCD'
_diffrn_measured_fraction_theta_full 0.996
_diffrn_measured_fraction_theta_max 0.996
_diffrn_measurement_device '\k-geometry diffractometer'
_diffrn_measurement_device_type 'Oxford Diffraction Xcalibur2'
_diffrn_measurement_method 'phi and omega scans'
_diffrn_radiation_monochromator graphite
_diffrn_radiation_probe x-ray
_diffrn_radiation_type MoK\a
_diffrn_radiation_wavelength 0.71073
_diffrn_reflns_av_R_equivalents 0.1214
_diffrn_reflns_av_sigmaI/netI 0.0905
_diffrn_reflns_limit_h_max 23
_diffrn_reflns_limit_h_min -23
_diffrn_reflns_limit_k_max 10
_diffrn_reflns_limit_k_min -9
_diffrn_reflns_limit_l_max 11
_diffrn_reflns_limit_l_min -11
_diffrn_reflns_number 10338
_diffrn_reflns_theta_full 25.00
_diffrn_reflns_theta_max 25.00
_diffrn_reflns_theta_min 3.93
_diffrn_source 'fine-focus sealed tube'
_diffrn_source_current 40
_diffrn_source_voltage 50
_diffrn_standards_decay_% <2%
_diffrn_standards_interval_count 50
_diffrn_standards_number 2
_exptl_absorpt_coefficient_mu 1.600
_exptl_absorpt_correction_T_max 0.911
_exptl_absorpt_correction_T_min 0.841
_exptl_absorpt_correction_type numerical
_exptl_absorpt_process_details 'CrysAlis (Oxford Diffraction)'
_exptl_crystal_colour yellow
_exptl_crystal_density_diffrn 1.675
_exptl_crystal_density_method 'not measured'
_exptl_crystal_description plate
_exptl_crystal_F_000 856
_exptl_crystal_size_max 0.108
_exptl_crystal_size_mid 0.092
_exptl_crystal_size_min 0.068
_refine_diff_density_max 0.685
_refine_diff_density_min -0.630
_refine_diff_density_rms 0.123
_refine_ls_extinction_method none
_refine_ls_goodness_of_fit_ref 1.164
_refine_ls_hydrogen_treatment mixed
_refine_ls_matrix_type full
_refine_ls_number_parameters 239
_refine_ls_number_reflns 2917
_refine_ls_number_restraints 0
_refine_ls_restrained_S_all 1.164
_refine_ls_R_factor_all 0.0848
_refine_ls_R_factor_gt 0.0689
_refine_ls_shift/su_max 0.000
_refine_ls_shift/su_mean 0.000
_refine_ls_structure_factor_coef Fsqd
_refine_ls_weighting_details 'calc w=1/[\s^2^(Fo^2^)+(0.0733P)^2^+0.0000P] where P=(Fo^2^+2Fc^2^)/3'
_refine_ls_weighting_scheme calc
_refine_ls_wR_factor_gt 0.1536
_refine_ls_wR_factor_ref 0.1648
_reflns_number_gt 2559
_reflns_number_total 2917
_reflns_threshold_expression >2sigma(I)
_cod_data_source_file ic050314tsi20050301_034123_5.cif
_cod_data_source_block 1
_cod_depositor_comments
;
The following automatic conversions were performed:
'_symmetry_cell_setting' value 'Monoclinic' changed to 'monoclinic'
according to '/home/saulius/struct/CIF-dictionaries/cif_core.dic'
dictionary named 'cif_core.dic' version 2.4.1 from
2010-06-29.

'_exptl_absorpt_correction_type' value 'Numerical' changed to
'numerical' according to
'/home/saulius/struct/CIF-dictionaries/cif_core.dic' dictionary named
'cif_core.dic' version 2.4.1 from 2010-06-29.

Automatic conversion script
Id: cif_fix_enum 1527 2010-12-29 10:47:43Z saulius 
;
_cod_original_cell_volume 1664.4(3)
_cod_database_code 4309639

loop_
_symmetry_equiv_pos_as_xyz
'x, y, z'
'-x, y+1/2, -z+1/2'
'-x, -y, -z'
'x, -y-1/2, z-1/2'

loop_
_atom_site_label
_atom_site_type_symbol
_atom_site_fract_x
_atom_site_fract_y
_atom_site_fract_z
_atom_site_U_iso_or_equiv
_atom_site_adp_type
_atom_site_occupancy
_atom_site_symmetry_multiplicity
_atom_site_calc_flag
_atom_site_refinement_flags
_atom_site_disorder_assembly
_atom_site_disorder_group
Zn1 Zn 0.50250(3) 0.54818(7) 0.81872(6) 0.0179(2) Uani 1 1 d . . .
P1 P 0.51531(7) 0.77154(16) 1.06281(13) 0.0171(3) Uani 1 1 d . . .
O1 O 0.47229(19) 0.7010(4) 0.9415(3) 0.0185(8) Uani 1 1 d . . .
O2 O 0.45299(19) 0.3516(4) 0.8414(3) 0.0201(8) Uani 1 1 d . . .
O3 O 0.47197(19) 0.6095(4) 0.6332(3) 0.0180(8) Uani 1 1 d . . .
O4 O 0.5782(2) 0.8616(5) 1.0124(4) 0.0211(9) Uani 1 1 d . . .
N1 N 0.6024(2) 0.4982(5) 0.8295(4) 0.0205(10) Uani 1 1 d . . .
C2 C 0.6567(3) 0.5486(6) 0.9154(6) 0.0250(13) Uani 1 1 d . . .
H2A H 0.6540 0.6168 0.9901 0.030 Uiso 1 1 calc R . .
N2 N 0.6954(2) 0.3957(5) 0.7637(5) 0.0235(11) Uani 1 1 d . . .
C6 C 0.7831(3) 0.4869(7) 0.5080(6) 0.0273(14) Uani 1 1 d . . .
C1 C 0.6279(3) 0.4061(6) 0.7394(6) 0.0226(12) Uani 1 1 d . . .
H1A H 0.6017 0.3548 0.6675 0.027 Uiso 1 1 calc R . .
C4 C 0.7391(3) 0.3042(7) 0.6809(6) 0.0276(14) Uani 1 1 d . . .
H4A H 0.7107 0.2599 0.6028 0.033 Uiso 1 1 calc R . .
H4B H 0.7594 0.2151 0.7346 0.033 Uiso 1 1 calc R . .
C11 C 0.8383(3) 0.5737(7) 0.4569(6) 0.0309(14) Uani 1 1 d . . .
C13 C 0.9144(3) 0.4940(8) 0.6524(6) 0.0327(15) Uani 1 1 d . . .
C5 C 0.7958(3) 0.4023(7) 0.6306(6) 0.0292(14) Uani 1 1 d . . .
C7 C 0.7190(3) 0.4942(8) 0.4321(6) 0.0315(14) Uani 1 1 d . . .
H7A H 0.6816 0.4398 0.4639 0.038 Uiso 1 1 calc R . .
C3 C 0.7150(3) 0.4850(7) 0.8763(6) 0.0268(13) Uani 1 1 d . . .
H3A H 0.7599 0.4992 0.9178 0.032 Uiso 1 1 calc R . .
C18 C 0.8600(3) 0.4058(7) 0.7036(6) 0.0286(14) Uani 1 1 d . . .
C8 C 0.7089(4) 0.5765(8) 0.3149(7) 0.0363(16) Uani 1 1 d . . .
H8A H 0.6648 0.5800 0.2674 0.044 Uiso 1 1 calc R . .
C12 C 0.9017(3) 0.5735(7) 0.5303(6) 0.0340(15) Uani 1 1 d . . .
H12A H 0.9380 0.6297 0.4960 0.041 Uiso 1 1 calc R . .
C14 C 0.9797(3) 0.4953(9) 0.7264(6) 0.0360(15) Uani 1 1 d . . .
H14A H 1.0159 0.5509 0.6913 0.043 Uiso 1 1 calc R . .
C15 C 0.9920(4) 0.4185(9) 0.8469(8) 0.0450(18) Uani 1 1 d . . .
H15A H 1.0360 0.4202 0.8947 0.054 Uiso 1 1 calc R . .
C10 C 0.8261(4) 0.6558(8) 0.3310(6) 0.0369(16) Uani 1 1 d . . .
H10A H 0.8626 0.7098 0.2953 0.044 Uiso 1 1 calc R . .
C16 C 0.9371(4) 0.3358(8) 0.8990(7) 0.0387(16) Uani 1 1 d . . .
H16A H 0.9445 0.2853 0.9840 0.046 Uiso 1 1 calc R . .
C17 C 0.8748(3) 0.3281(8) 0.8297(6) 0.0366(16) Uani 1 1 d . . .
H17A H 0.8398 0.2693 0.8660 0.044 Uiso 1 1 calc R . .
C9 C 0.7641(4) 0.6575(8) 0.2632(7) 0.0369(16) Uani 1 1 d . . .
H9A H 0.7569 0.7128 0.1804 0.044 Uiso 1 1 calc R . .
H4 H 0.567(3) 0.919(7) 0.976(6) 0.011(19) Uiso 1 1 d . . .

loop_
_atom_site_aniso_label
_atom_site_aniso_U_11
_atom_site_aniso_U_22
_atom_site_aniso_U_33
_atom_site_aniso_U_23
_atom_site_aniso_U_13
_atom_site_aniso_U_12
Zn1 0.0263(4) 0.0111(4) 0.0163(4) -0.0002(2) 0.0026(2) -0.0004(3)
P1 0.0266(8) 0.0096(7) 0.0149(7) 0.0001(5) 0.0011(6) 0.0009(6)
O1 0.027(2) 0.0118(19) 0.0164(19) -0.0027(14) 0.0019(15) 0.0009(15)
O2 0.027(2) 0.0106(18) 0.022(2) 0.0035(15) -0.0020(16) 0.0021(16)
O3 0.025(2) 0.0117(18) 0.0174(18) 0.0006(15) -0.0008(15) -0.0002(16)
O4 0.030(2) 0.012(2) 0.021(2) 0.0050(18) 0.0035(17) -0.0004(18)
N1 0.027(3) 0.013(2) 0.022(2) 0.0007(19) 0.003(2) 0.002(2)
C2 0.034(3) 0.017(3) 0.023(3) -0.002(2) -0.004(2) 0.003(3)
N2 0.029(3) 0.012(2) 0.030(3) 0.001(2) 0.004(2) -0.001(2)
C6 0.035(4) 0.017(3) 0.029(3) -0.008(2) 0.004(3) 0.004(3)
C1 0.026(3) 0.013(3) 0.029(3) -0.001(2) 0.004(2) -0.006(2)
C4 0.031(3) 0.017(3) 0.036(3) -0.002(3) 0.012(3) -0.001(2)
C11 0.042(4) 0.020(3) 0.033(4) 0.000(3) 0.014(3) 0.001(3)
C13 0.033(4) 0.027(3) 0.039(4) -0.002(3) 0.012(3) 0.005(3)
C5 0.038(4) 0.015(3) 0.037(4) -0.004(3) 0.017(3) 0.003(3)
C7 0.040(4) 0.024(3) 0.032(4) -0.005(3) 0.014(3) 0.001(3)
C3 0.030(3) 0.022(3) 0.028(3) -0.005(3) 0.002(3) 0.004(3)
C18 0.034(4) 0.018(3) 0.035(3) 0.002(3) 0.013(3) 0.007(3)
C8 0.040(4) 0.032(4) 0.038(4) -0.007(3) 0.005(3) 0.010(3)
C12 0.039(4) 0.028(3) 0.038(4) 0.004(3) 0.017(3) 0.000(3)
C14 0.033(4) 0.042(4) 0.035(4) 0.000(3) 0.011(3) -0.004(3)
C15 0.036(4) 0.049(5) 0.051(4) 0.000(4) 0.009(3) 0.003(3)
C10 0.048(4) 0.027(4) 0.039(4) 0.000(3) 0.019(3) -0.001(3)
C16 0.046(4) 0.037(4) 0.034(4) 0.010(3) 0.008(3) 0.011(3)
C17 0.039(4) 0.029(4) 0.044(4) 0.009(3) 0.017(3) 0.009(3)
C9 0.050(4) 0.027(4) 0.034(4) 0.000(3) 0.006(3) 0.002(3)

loop_
_atom_type_symbol
_atom_type_description
_atom_type_scat_dispersion_real
_atom_type_scat_dispersion_imag
_atom_type_scat_source
C C 0.0033 0.0016 'International Tables Vol C Tables 4.2.6.8 and 6.1.1.4'
H H 0.0000 0.0000 'International Tables Vol C Tables 4.2.6.8 and 6.1.1.4'
N N 0.0061 0.0033 'International Tables Vol C Tables 4.2.6.8 and 6.1.1.4'
O O 0.0106 0.0060 'International Tables Vol C Tables 4.2.6.8 and 6.1.1.4'
P P 0.1023 0.0942 'International Tables Vol C Tables 4.2.6.8 and 6.1.1.4'
Zn Zn 0.2839 1.4301 'International Tables Vol C Tables 4.2.6.8 and 6.1.1.4'

loop_
_geom_angle_atom_site_label_1
_geom_angle_atom_site_label_2
_geom_angle_atom_site_label_3
_geom_angle
_geom_angle_site_symmetry_1
_geom_angle_site_symmetry_3
_geom_angle_publ_flag
O1 Zn1 O2 108.26(15) . . ?
O1 Zn1 O3 109.81(15) . . ?
O2 Zn1 O3 102.94(15) . . ?
O1 Zn1 N1 118.12(17) . . ?
O2 Zn1 N1 108.15(17) . . ?
O3 Zn1 N1 108.49(17) . . ?
O2 P1 O1 113.2(2) 3_667 . ?
O2 P1 O3 112.3(2) 3_667 4_576 ?
O1 P1 O3 109.2(2) . 4_576 ?
O2 P1 O4 104.3(2) 3_667 . ?
O1 P1 O4 109.2(2) . . ?
O3 P1 O4 108.4(2) 4_576 . ?
O2 P1 H4 123(2) 3_667 . ?
O1 P1 H4 100.1(19) . . ?
O3 P1 H4 97.3(19) 4_576 . ?
O4 P1 H4 18.7(19) . . ?
P1 O1 Zn1 126.0(2) . . ?
P1 O2 Zn1 118.8(2) 3_667 . ?
P1 O3 Zn1 118.2(2) 4_575 . ?
P1 O4 H4 108(6) . . ?
C1 N1 C2 106.5(5) . . ?
C1 N1 Zn1 121.4(4) . . ?
C2 N1 Zn1 132.0(4) . . ?
C3 C2 N1 109.0(5) . . ?
C3 C2 H2A 125.5 . . ?
N1 C2 H2A 125.5 . . ?
C1 N2 C3 108.0(5) . . ?
C1 N2 C4 124.1(5) . . ?
C3 N2 C4 127.9(5) . . ?
C7 C6 C5 124.0(6) . . ?
C7 C6 C11 117.0(6) . . ?
C5 C6 C11 119.0(6) . . ?
N1 C1 N2 110.6(5) . . ?
N1 C1 H1A 124.7 . . ?
N2 C1 H1A 124.7 . . ?
N2 C4 C5 112.7(5) . . ?
N2 C4 H4A 109.0 . . ?
C5 C4 H4A 109.0 . . ?
N2 C4 H4B 109.0 . . ?
C5 C4 H4B 109.0 . . ?
H4A C4 H4B 107.8 . . ?
C12 C11 C10 122.0(6) . . ?
C12 C11 C6 118.9(6) . . ?
C10 C11 C6 119.1(6) . . ?
C12 C13 C14 121.9(6) . . ?
C12 C13 C18 119.0(6) . . ?
C14 C13 C18 119.2(6) . . ?
C18 C5 C6 121.0(6) . . ?
C18 C5 C4 119.8(5) . . ?
C6 C5 C4 119.2(6) . . ?
C8 C7 C6 122.3(6) . . ?
C8 C7 H7A 118.9 . . ?
C6 C7 H7A 118.9 . . ?
C2 C3 N2 105.9(5) . . ?
C2 C3 H3A 127.0 . . ?
N2 C3 H3A 127.0 . . ?
C5 C18 C17 123.3(6) . . ?
C5 C18 C13 119.5(5) . . ?
C17 C18 C13 117.2(6) . . ?
C7 C8 C9 120.3(7) . . ?
C7 C8 H8A 119.8 . . ?
C9 C8 H8A 119.8 . . ?
C11 C12 C13 122.6(6) . . ?
C11 C12 H12A 118.7 . . ?
C13 C12 H12A 118.7 . . ?
C15 C14 C13 121.9(6) . . ?
C15 C14 H14A 119.1 . . ?
C13 C14 H14A 119.1 . . ?
C14 C15 C16 118.5(7) . . ?
C14 C15 H15A 120.7 . . ?
C16 C15 H15A 120.7 . . ?
C9 C10 C11 121.0(6) . . ?
C9 C10 H10A 119.5 . . ?
C11 C10 H10A 119.5 . . ?
C17 C16 C15 121.3(6) . . ?
C17 C16 H16A 119.4 . . ?
C15 C16 H16A 119.4 . . ?
C16 C17 C18 121.9(6) . . ?
C16 C17 H17A 119.1 . . ?
C18 C17 H17A 119.1 . . ?
C10 C9 C8 120.2(6) . . ?
C10 C9 H9A 119.9 . . ?
C8 C9 H9A 119.9 . . ?

loop_
_geom_bond_atom_site_label_1
_geom_bond_atom_site_label_2
_geom_bond_distance
_geom_bond_site_symmetry_2
_geom_bond_publ_flag
Zn1 O1 1.919(3) . ?
Zn1 O2 1.957(4) . ?
Zn1 O3 1.964(3) . ?
Zn1 N1 2.008(5) . ?
P1 O2 1.512(4) 3_667 ?
P1 O1 1.533(4) . ?
P1 O3 1.536(4) 4_576 ?
P1 O4 1.579(4) . ?
P1 H4 1.88(6) . ?
O2 P1 1.512(4) 3_667 ?
O3 P1 1.536(4) 4_575 ?
O4 H4 0.63(6) . ?
N1 C1 1.327(7) . ?
N1 C2 1.375(7) . ?
C2 C3 1.360(8) . ?
C2 H2A 0.9500 . ?
N2 C1 1.332(7) . ?
N2 C3 1.381(7) . ?
N2 C4 1.471(7) . ?
C6 C7 1.412(9) . ?
C6 C5 1.421(9) . ?
C6 C11 1.446(9) . ?
C1 H1A 0.9500 . ?
C4 C5 1.518(8) . ?
C4 H4A 0.9900 . ?
C4 H4B 0.9900 . ?
C11 C12 1.387(9) . ?
C11 C10 1.439(9) . ?
C13 C12 1.396(9) . ?
C13 C14 1.423(9) . ?
C13 C18 1.440(9) . ?
C5 C18 1.399(9) . ?
C7 C8 1.362(9) . ?
C7 H7A 0.9500 . ?
C3 H3A 0.9500 . ?
C18 C17 1.428(9) . ?
C8 C9 1.425(10) . ?
C8 H8A 0.9500 . ?
C12 H12A 0.9500 . ?
C14 C15 1.370(10) . ?
C14 H14A 0.9500 . ?
C15 C16 1.429(10) . ?
C15 H15A 0.9500 . ?
C10 C9 1.340(10) . ?
C10 H10A 0.9500 . ?
C16 C17 1.353(10) . ?
C16 H16A 0.9500 . ?
C17 H17A 0.9500 . ?
C9 H9A 0.9500 . ?

loop_
_geom_torsion_atom_site_label_1
_geom_torsion_atom_site_label_2
_geom_torsion_atom_site_label_3
_geom_torsion_atom_site_label_4
_geom_torsion
_geom_torsion_site_symmetry_1
_geom_torsion_site_symmetry_2
_geom_torsion_site_symmetry_3
_geom_torsion_site_symmetry_4
_geom_torsion_publ_flag
O2 P1 O1 Zn1 -54.8(3) 3_667 . . . ?
O3 P1 O1 Zn1 179.3(2) 4_576 . . . ?
O4 P1 O1 Zn1 61.0(3) . . . . ?
O2 Zn1 O1 P1 113.1(3) . . . . ?
O3 Zn1 O1 P1 -135.2(2) . . . . ?
N1 Zn1 O1 P1 -10.1(3) . . . . ?
O1 Zn1 O2 P1 -93.2(2) . . . 3_667 ?
O3 Zn1 O2 P1 150.6(2) . . . 3_667 ?
N1 Zn1 O2 P1 35.9(3) . . . 3_667 ?
O1 Zn1 O3 P1 83.7(3) . . . 4_575 ?
O2 Zn1 O3 P1 -161.2(2) . . . 4_575 ?
N1 Zn1 O3 P1 -46.8(3) . . . 4_575 ?
O1 Zn1 N1 C1 -173.1(4) . . . . ?
O2 Zn1 N1 C1 63.6(4) . . . . ?
O3 Zn1 N1 C1 -47.3(5) . . . . ?
O1 Zn1 N1 C2 3.4(5) . . . . ?
O2 Zn1 N1 C2 -119.8(5) . . . . ?
O3 Zn1 N1 C2 129.2(5) . . . . ?
C1 N1 C2 C3 -0.3(6) . . . . ?
Zn1 N1 C2 C3 -177.2(4) . . . . ?
C2 N1 C1 N2 -0.1(6) . . . . ?
Zn1 N1 C1 N2 177.3(3) . . . . ?
C3 N2 C1 N1 0.4(6) . . . . ?
C4 N2 C1 N1 -179.1(5) . . . . ?
C1 N2 C4 C5 125.3(6) . . . . ?
C3 N2 C4 C5 -54.1(8) . . . . ?
C7 C6 C11 C12 178.2(5) . . . . ?
C5 C6 C11 C12 -0.9(8) . . . . ?
C7 C6 C11 C10 -2.6(8) . . . . ?
C5 C6 C11 C10 178.3(5) . . . . ?
C7 C6 C5 C18 -177.2(5) . . . . ?
C11 C6 C5 C18 1.9(8) . . . . ?
C7 C6 C5 C4 4.1(8) . . . . ?
C11 C6 C5 C4 -176.9(5) . . . . ?
N2 C4 C5 C18 93.7(7) . . . . ?
N2 C4 C5 C6 -87.5(6) . . . . ?
C5 C6 C7 C8 -179.9(6) . . . . ?
C11 C6 C7 C8 1.0(9) . . . . ?
N1 C2 C3 N2 0.5(6) . . . . ?
C1 N2 C3 C2 -0.6(6) . . . . ?
C4 N2 C3 C2 178.9(5) . . . . ?
C6 C5 C18 C17 177.5(6) . . . . ?
C4 C5 C18 C17 -3.8(9) . . . . ?
C6 C5 C18 C13 -1.2(8) . . . . ?
C4 C5 C18 C13 177.5(5) . . . . ?
C12 C13 C18 C5 -0.3(9) . . . . ?
C14 C13 C18 C5 -179.2(6) . . . . ?
C12 C13 C18 C17 -179.1(6) . . . . ?
C14 C13 C18 C17 2.0(9) . . . . ?
C6 C7 C8 C9 1.0(9) . . . . ?
C10 C11 C12 C13 -179.8(6) . . . . ?
C6 C11 C12 C13 -0.6(9) . . . . ?
C14 C13 C12 C11 -179.9(6) . . . . ?
C18 C13 C12 C11 1.2(9) . . . . ?
C12 C13 C14 C15 179.3(7) . . . . ?
C18 C13 C14 C15 -1.8(10) . . . . ?
C13 C14 C15 C16 -0.3(11) . . . . ?
C12 C11 C10 C9 -178.5(6) . . . . ?
C6 C11 C10 C9 2.3(9) . . . . ?
C14 C15 C16 C17 2.2(10) . . . . ?
C15 C16 C17 C18 -2.0(10) . . . . ?
C5 C18 C17 C16 -178.9(6) . . . . ?
C13 C18 C17 C16 -0.1(9) . . . . ?
C11 C10 C9 C8 -0.3(9) . . . . ?
C7 C8 C9 C10 -1.4(9) . . . . ?
